data_7135745
loop_
_publ_author_name
'Ma, Qing-Xue'
'Shu, Cong-Cong'
'Qiao, Jiao-Yang'
'Dong, Cai-Xia'
'Sun, Zhong-Ming'

_publ_section_title
;
 Synthesis, characterization and electronic properties of the icosahedral
 Zintl cluster [Ag@Pb<sub>12</sub>]<sup>3</sup>.
;
_journal_issue 37
_journal_name_full 'Chemical communications (Cambridge, England)'
_journal_page_first 9473
_journal_page_last 9476
_journal_paper_doi 10.1039/d6cc01018k
_journal_volume 62
_journal_year 2026
_chemical_formula_moiety '3(C18 H36 K N2 O6), Ag Pb12, 3(C7 H8)'
_chemical_formula_sum 'C75 H132 Ag K3 N6 O18 Pb12'
_chemical_formula_weight 4117.680
_space_group_crystal_system trigonal
_space_group_IT_number 148
_space_group_name_Hall '-R 3'
_space_group_name_H-M_alt 'R -3 :H'
_symmetry_Int_Tables_number 148
_atom_sites_solution_primary dual
_audit_creation_date 2026-03-13
_audit_creation_method
;
Olex2 1.5
(compiled 2022.04.07 svn.rca3783a0 for OlexSys, GUI svn.r6498)
;
_audit_update_record
;
2026-03-22 deposited with the CCDC.	2026-04-13 downloaded from the CCDC.
;
_cell_angle_alpha 90
_cell_angle_beta 90
_cell_angle_gamma 120
_cell_formula_units_Z 6
_cell_length_a 24.9000(3)
_cell_length_b 24.9000(3)
_cell_length_c 29.8591(4)
_cell_measurement_reflns_used 20606
_cell_measurement_temperature 100.00(10)
_cell_measurement_theta_max 33.8930
_cell_measurement_theta_min 2.5820
_cell_volume 16032.7(3)
_computing_cell_refinement 'CrysAlisPro 1.171.44.123a (Rigaku OD, 2025)'
_computing_data_collection 'CrysAlisPro system (CCD 44.123a 64-bit (release 06-10-2025))'
_computing_data_reduction 'CrysAlisPro 1.171.44.123a (Rigaku OD, 2025)'
_computing_molecular_graphics 'Olex2 1.5 (Dolomanov et al., 2009)'
_computing_publication_material 'Olex2 1.5 (Dolomanov et al., 2009)'
_computing_structure_refinement 'olex2.refine 1.5 (Bourhis et al., 2015)'
_computing_structure_solution 'SHELXT 2018/2 (Sheldrick, 2018)'
_diffrn_ambient_environment N~2~
_diffrn_ambient_temperature 100.00(10)
_diffrn_detector 'Hybrid Pixel Array Detector'
_diffrn_detector_area_resol_mean 10.0000
_diffrn_detector_type 'HyPix-Arc 150'
_diffrn_measured_fraction_theta_full 0.9964
_diffrn_measured_fraction_theta_max 0.9016
_diffrn_measurement_details
;
List of Runs (angles in degrees, time in seconds):

  # Type    Start    End  Width  t~exp~   \w     \q     \k     \f   Frames
#--------------------------------------------------------------------------
  1  \w     12.00  52.00   0.50    6.36    --   -0.39  38.00   0.00   80
  2  \w     11.00  42.00   0.50    6.36    --   -0.39  64.00  25.00   62
  3  \w     16.00  51.00   0.50    6.36    --   -0.39  19.00 -90.00   70
  4  \w     14.00  44.00   0.50    6.36    --   -0.39  58.00-143.30   60
;
_diffrn_measurement_device 'four-circle diffractometer'
_diffrn_measurement_device_type 'ROD, SynergyCustom DW system, HyPix-Arc 150'
_diffrn_measurement_method '\w scans'
_diffrn_orient_matrix_type 'CrysAlisPro convention (1999,Acta A55,543-557)'
_diffrn_orient_matrix_UB_11 -0.0022002000
_diffrn_orient_matrix_UB_12 0.0111797000
_diffrn_orient_matrix_UB_13 0.0213616000
_diffrn_orient_matrix_UB_21 -0.0043040000
_diffrn_orient_matrix_UB_22 0.0232044000
_diffrn_orient_matrix_UB_23 -0.0103697000
_diffrn_orient_matrix_UB_31 -0.0325532000
_diffrn_orient_matrix_UB_32 -0.0204587000
_diffrn_orient_matrix_UB_33 -0.0000713000
_diffrn_radiation_monochromator mirror
_diffrn_radiation_probe x-ray
_diffrn_radiation_type 'Mo K\a'
_diffrn_radiation_wavelength 0.71073
_diffrn_reflns_av_R_equivalents 0.0215
_diffrn_reflns_av_unetI/netI 0.0270
_diffrn_reflns_Laue_measured_fraction_full 0.9964
_diffrn_reflns_Laue_measured_fraction_max 0.9016
_diffrn_reflns_limit_h_max 34
_diffrn_reflns_limit_h_min -36
_diffrn_reflns_limit_k_max 36
_diffrn_reflns_limit_k_min -37
_diffrn_reflns_limit_l_max 45
_diffrn_reflns_limit_l_min -44
_diffrn_reflns_number 38175
_diffrn_reflns_point_group_measured_fraction_full 0.9964
_diffrn_reflns_point_group_measured_fraction_max 0.9016
_diffrn_reflns_theta_full 25.2417
_diffrn_reflns_theta_max 34.07
_diffrn_reflns_theta_min 2.01
_diffrn_source 'Rotating-anode X-ray tube'
_diffrn_source_type 'Rigaku (Mo) X-ray Source'
_exptl_absorpt_coefficient_mu 19.179
_exptl_absorpt_correction_T_max 1.00000
_exptl_absorpt_correction_T_min 0.36200
_exptl_absorpt_correction_type multi-scan
_exptl_absorpt_process_details
;
CrysAlisPro 1.171.44.123a (Rigaku Oxford Diffraction, 2025)
Empirical absorption correction using spherical harmonics,
implemented in SCALE3 ABSPACK scaling algorithm.
;
_exptl_crystal_colour 'clear dark black'
_exptl_crystal_colour_lustre clear
_exptl_crystal_colour_modifier dark
_exptl_crystal_colour_primary black
_exptl_crystal_density_diffrn 2.559
_exptl_crystal_description block
_exptl_crystal_F_000 10953.582
_exptl_crystal_size_max 0.13
_exptl_crystal_size_mid 0.12
_exptl_crystal_size_min 0.1
_refine_diff_density_max 2.8646
_refine_diff_density_min -2.3385
_refine_diff_density_rms 0.3156
_refine_ls_d_res_high 0.6343
_refine_ls_d_res_low 10.1411
_refine_ls_goodness_of_fit_ref 1.0254
_refine_ls_hydrogen_treatment constr
_refine_ls_matrix_type full
_refine_ls_number_constraints 68
_refine_ls_number_parameters 458
_refine_ls_number_reflns 13176
_refine_ls_number_restraints 0
_refine_ls_restrained_S_all 1.0254
_refine_ls_R_factor_all 0.0365
_refine_ls_R_factor_gt 0.0258
_refine_ls_shift/su_max -0.0008
_refine_ls_shift/su_mean 0.0001
_refine_ls_structure_factor_coef Fsqd
_refine_ls_weighting_details 'w=1/[\s^2^(Fo^2^)+(0.0301P)^2^+183.5713P] where P=(Fo^2^+2Fc^2^)/3'
_refine_ls_weighting_scheme calc
_refine_ls_wR_factor_gt 0.0620
_refine_ls_wR_factor_ref 0.0650
_reflns_Friedel_coverage 0.0
_reflns_limit_h_max 33
_reflns_limit_h_min 0
_reflns_limit_k_max 33
_reflns_limit_k_min 0
_reflns_limit_l_max 45
_reflns_limit_l_min -44
_reflns_number_gt 11081
_reflns_number_total 13176
_reflns_threshold_expression I>=2u(I)
_cod_data_source_file d6cc01018k2.cif
_cod_data_source_block 37-MR-20251021-59F_auto
_cod_depositor_comments 'Adding full bibliography for 7135745.cif.'
_cod_original_cell_volume 16032.7(4)
_cod_original_sg_symbol_H-M 'R -3'
_cod_database_code 7135745
_chemical_oxdiff_formula CHNOKPbAg
_cell_oxdiff_angle_alpha 89.9730(10)
_cell_oxdiff_angle_beta 90.0104(9)
_cell_oxdiff_angle_gamma 120.0160(12)
_cell_oxdiff_length_a 24.8909(3)
_cell_oxdiff_length_b 24.9033(3)
_cell_oxdiff_length_c 29.8708(4)
_cell_oxdiff_measurement_reflns_used 20618
_cell_oxdiff_volume 16032.7(3)
_exptl_crystal_mounting_method
;
 Crystals were removed from the crystallisation vial and immediately coated
 with PDMS (polydimethylsiloxane/Dimethicone, CAS: 9006-65-9 on a glass slide.
 A suitable single crystal was selected and mounted on a glass fiber using
 vacuum silicone grease as adhesive. The glass fiber with single crystal was
 mounted on copper pin with solid paraffin. Operator: DJ_Tokyo.
;
_diffrn_oxdiff_digest_od_ed
;

;
_diffrn_oxdiff_measurement_exp_name 37-MR-20251021-59F.par
_olex2_refinement_description
;
1. Fixed Uiso
 At 1.2 times of:
  All C(H) groups, All C(H,H) groups
 At 1.5 times of:
  All C(H,H,H) groups
2.a Secondary CH2 refined with riding coordinates:
 C2(H2a,H2b), C1(H1a,H1b), C3(H3a,H3b), C13(H13a,H13b), C7(H7a,H7b), C4(H4a,
 H4b), C14(H14a,H14b), C8(H8a,H8b), C6(H6a,H6b), C5(H5a,H5b), C9(H9a,H9b),
 C18(H18a,H18b), C16(H16a,H16b), C15(H15a,H15b), C12(H12a,H12b), C17(H17a,H17b),
  C10(H10a,H10b), C11(H11a,H11b)
2.b Aromatic/amide H refined with riding coordinates:
 C20(H20), C21(H21), C23(H23), C22(H22), C24(H24)
2.c Idealised Me refined as rotating group:
 C25(H25a,H25b,H25c)
;
_olex2_submission_special_instructions 'No special instructions were received'
_oxdiff_exptl_absorpt_empirical_details
;
Empirical correction (ABSPACK) includes:
- Absorption correction using spherical harmonics
- Frame scaling
;
_oxdiff_exptl_absorpt_empirical_full_max 2.279
_oxdiff_exptl_absorpt_empirical_full_min 0.674

loop_
_space_group_symop_id
_space_group_symop_operation_xyz
1 x,y,z
2 -y,x-y,z
3 -x+y,-x,z
4 -x,-y,-z
5 y,-x+y,-z
6 x-y,x,-z
7 x+1/3,y+2/3,z+2/3
8 -y+1/3,x-y+2/3,z+2/3
9 -x+y+1/3,-x+2/3,z+2/3
10 -x+1/3,-y+2/3,-z+2/3
11 y+1/3,-x+y+2/3,-z+2/3
12 x-y+1/3,x+2/3,-z+2/3
13 x+2/3,y+1/3,z+1/3
14 -y+2/3,x-y+1/3,z+1/3
15 -x+y+2/3,-x+1/3,z+1/3
16 -x+2/3,-y+1/3,-z+1/3
17 y+2/3,-x+y+1/3,-z+1/3
18 x-y+2/3,x+1/3,-z+1/3

loop_
_atom_site_label
_atom_site_type_symbol
_atom_site_fract_x
_atom_site_fract_y
_atom_site_fract_z
_atom_site_U_iso_or_equiv
_atom_site_adp_type
_atom_site_occupancy
_atom_site_site_symmetry_order
_atom_site_refinement_flags_posn
_atom_site_refinement_flags_adp
_atom_site_refinement_flags_occupancy
Pb3 Pb 0.892295(15) 0.872065(14) 0.520021(11) 0.01489(11) Uani 1.000000 1 . . .
Pb1 Pb 0.437183(15) 0.639185(16) 0.647248(12) 0.01732(11) Uani 1.000000 1 . . .
Pb2 Pb 0.31614(2) 0.58723(2) 0.585929(19) 0.03376(18) Uani 1.000000 1 . . .
Pb4 Pb 1.01151(2) 0.93399(2) 0.58157(2) 0.03613(18) Uani 1.000000 1 . . .
Ag1 Ag 0.3333333333333333 0.6666666666666666 0.6666666666666666 0.0105(3) Uani 1.000020 6 S T P
Ag2 Ag 1.0 1.0 0.5 0.0134(3) Uani 1.000020 6 S T P
K1 K 0.58074(4) 0.66819(4) 0.42938(3) 0.01467(14) Uani 1.000000 1 . . .
O1 O 0.46533(14) 0.65724(16) 0.44563(11) 0.0252(6) Uani 1.000000 1 . . .
O2 O 0.51218(14) 0.60176(15) 0.50688(10) 0.0221(6) Uani 1.000000 1 . . .
O3 O 0.55823(14) 0.62505(14) 0.34182(9) 0.0209(6) Uani 1.000000 1 . . .
O5 O 0.64717(15) 0.79602(13) 0.40125(10) 0.0223(6) Uani 1.000000 1 . . .
O4 O 0.61968(15) 0.58554(14) 0.40282(10) 0.0219(6) Uani 1.000000 1 . . .
O6 O 0.69402(14) 0.74863(14) 0.46865(10) 0.0223(6) Uani 1.000000 1 . . .
N1 N 0.52370(17) 0.72049(16) 0.36241(12) 0.0213(7) Uani 1.000000 1 . . .
C2 C 0.4289(2) 0.6564(2) 0.40863(17) 0.0312(10) Uani 1.000000 1 . . .
H2a H 0.4178(2) 0.6198(2) 0.38950(17) 0.0375(12) Uiso 1.000000 1 R . .
H2b H 0.3901(2) 0.6539(2) 0.41939(17) 0.0375(12) Uiso 1.000000 1 R . .
C1 C 0.4666(2) 0.7153(2) 0.38216(18) 0.0312(10) Uani 1.000000 1 . . .
H1a H 0.4783(2) 0.7513(2) 0.40206(18) 0.0374(12) Uiso 1.000000 1 R . .
H1b H 0.4405(2) 0.7170(2) 0.35779(18) 0.0374(12) Uiso 1.000000 1 R . .
C3 C 0.4287(2) 0.6127(2) 0.47906(17) 0.0313(10) Uani 1.000000 1 . . .
H3a H 0.3939(2) 0.6189(2) 0.48821(17) 0.0375(12) Uiso 1.000000 1 R . .
H3b H 0.4112(2) 0.5703(2) 0.46685(17) 0.0375(12) Uiso 1.000000 1 R . .
N2 N 0.63722(16) 0.61764(16) 0.49773(11) 0.0191(6) Uani 1.000000 1 . . .
C13 C 0.5085(2) 0.6822(2) 0.32177(14) 0.0258(9) Uani 1.000000 1 . . .
H13a H 0.4688(2) 0.6432(2) 0.32649(14) 0.0309(10) Uiso 1.000000 1 R . .
H13b H 0.5028(2) 0.7046(2) 0.29654(14) 0.0309(10) Uiso 1.000000 1 R . .
C7 C 0.5679(2) 0.7857(2) 0.35213(15) 0.0251(8) Uani 1.000000 1 . . .
H7a H 0.5949(2) 0.7876(2) 0.32712(15) 0.0302(10) Uiso 1.000000 1 R . .
H7b H 0.5446(2) 0.8062(2) 0.34209(15) 0.0302(10) Uiso 1.000000 1 R . .
C4 C 0.4690(2) 0.6207(2) 0.51870(16) 0.0277(9) Uani 1.000000 1 . . .
H4a H 0.4430(2) 0.5953(2) 0.54403(16) 0.0333(11) Uiso 1.000000 1 R . .
H4b H 0.4912(2) 0.6646(2) 0.52817(16) 0.0333(11) Uiso 1.000000 1 R . .
C14 C 0.5573(2) 0.6665(2) 0.30936(14) 0.0260(9) Uani 1.000000 1 . . .
H14a H 0.5984(2) 0.7048(2) 0.30819(14) 0.0311(10) Uiso 1.000000 1 R . .
H14b H 0.5483(2) 0.6468(2) 0.27940(14) 0.0311(10) Uiso 1.000000 1 R . .
C8 C 0.6077(2) 0.8206(2) 0.39134(15) 0.0271(9) Uani 1.000000 1 . . .
H8a H 0.5814(2) 0.8160(2) 0.41758(15) 0.0326(11) Uiso 1.000000 1 R . .
H8b H 0.6329(2) 0.8653(2) 0.38404(15) 0.0326(11) Uiso 1.000000 1 R . .
C6 C 0.5900(2) 0.5798(2) 0.53080(14) 0.0234(8) Uani 1.000000 1 . . .
H6a H 0.5634(2) 0.5377(2) 0.51827(14) 0.0281(10) Uiso 1.000000 1 R . .
H6b H 0.6107(2) 0.5756(2) 0.55778(14) 0.0281(10) Uiso 1.000000 1 R . .
C5 C 0.5497(2) 0.6061(2) 0.54437(14) 0.0256(9) Uani 1.000000 1 . . .
H5a H 0.5758(2) 0.6500(2) 0.55353(14) 0.0307(10) Uiso 1.000000 1 R . .
H5b H 0.5231(2) 0.5825(2) 0.57001(14) 0.0307(10) Uiso 1.000000 1 R . .
C9 C 0.6953(2) 0.83341(19) 0.43173(14) 0.0285(10) Uani 1.000000 1 . . .
H9a H 0.7229(2) 0.87461(19) 0.41829(14) 0.0342(12) Uiso 1.000000 1 R . .
H9b H 0.6774(2) 0.83948(19) 0.45955(14) 0.0342(12) Uiso 1.000000 1 R . .
C18 C 0.6590(2) 0.5804(2) 0.47419(16) 0.0257(9) Uani 1.000000 1 . . .
H18a H 0.7013(2) 0.6083(2) 0.46248(16) 0.0308(10) Uiso 1.000000 1 R . .
H18b H 0.6618(2) 0.5517(2) 0.49583(16) 0.0308(10) Uiso 1.000000 1 R . .
C20 C 0.8503(2) 0.7316(2) 0.40699(15) 0.0248(8) Uani 1.000000 1 . . .
H20 H 0.8699(2) 0.7755(2) 0.40550(15) 0.0297(10) Uiso 1.000000 1 R . .
C16 C 0.5916(2) 0.5539(2) 0.36212(15) 0.0258(9) Uani 1.000000 1 . . .
H16a H 0.6129(2) 0.5320(2) 0.35090(15) 0.0310(10) Uiso 1.000000 1 R . .
H16b H 0.5475(2) 0.5228(2) 0.36741(15) 0.0310(10) Uiso 1.000000 1 R . .
C21 C 0.8641(2) 0.7040(2) 0.44224(15) 0.0265(9) Uani 1.000000 1 . . .
H21 H 0.8929(2) 0.7289(2) 0.46462(15) 0.0318(11) Uiso 1.000000 1 R . .
C15 C 0.5964(2) 0.6006(2) 0.32841(15) 0.0256(9) Uani 1.000000 1 . . .
H15a H 0.5831(2) 0.5807(2) 0.29865(15) 0.0307(10) Uiso 1.000000 1 R . .
H15b H 0.6401(2) 0.6345(2) 0.32606(15) 0.0307(10) Uiso 1.000000 1 R . .
C12 C 0.6891(2) 0.6718(2) 0.51909(15) 0.0256(9) Uani 1.000000 1 . . .
H12a H 0.6726(2) 0.6891(2) 0.54150(15) 0.0307(10) Uiso 1.000000 1 R . .
H12b H 0.7153(2) 0.6584(2) 0.53511(15) 0.0307(10) Uiso 1.000000 1 R . .
C17 C 0.6178(2) 0.5432(2) 0.43605(16) 0.0259(9) Uani 1.000000 1 . . .
H17a H 0.5748(2) 0.5167(2) 0.44682(16) 0.0311(10) Uiso 1.000000 1 R . .
H17b H 0.6324(2) 0.5162(2) 0.42314(16) 0.0311(10) Uiso 1.000000 1 R . .
C10 C 0.7317(2) 0.8022(2) 0.44233(15) 0.0282(10) Uani 1.000000 1 . . .
H10a H 0.7697(2) 0.8308(2) 0.45905(15) 0.0338(11) Uiso 1.000000 1 R . .
H10b H 0.7441(2) 0.7900(2) 0.41428(15) 0.0338(11) Uiso 1.000000 1 R . .
C23 C 0.7938(3) 0.6041(2) 0.4121(2) 0.0410(14) Uani 1.000000 1 . . .
H23 H 0.7743(3) 0.5602(2) 0.4136(2) 0.0492(17) Uiso 1.000000 1 R . .
C19 C 0.8083(2) 0.6959(3) 0.37393(16) 0.0319(10) Uani 1.000000 1 . . .
C22 C 0.8356(3) 0.6402(2) 0.44458(17) 0.0342(11) Uani 1.000000 1 . . .
H22 H 0.8449(3) 0.6212(2) 0.46863(17) 0.0410(13) Uiso 1.000000 1 R . .
C11 C 0.7288(2) 0.7218(2) 0.48578(17) 0.0287(9) Uani 1.000000 1 . . .
H11a H 0.7411(2) 0.7038(2) 0.46097(17) 0.0345(11) Uiso 1.000000 1 R . .
H11b H 0.7669(2) 0.7541(2) 0.50061(17) 0.0345(11) Uiso 1.000000 1 R . .
C24 C 0.7803(2) 0.6321(3) 0.37723(19) 0.0402(14) Uani 1.000000 1 . . .
H24 H 0.7511(2) 0.6069(3) 0.35508(19) 0.0483(17) Uiso 1.000000 1 R . .
C25 C 0.7951(4) 0.7262(4) 0.3351(2) 0.064(2) Uani 1.000000 1 . . .
H25a H 0.787(3) 0.7008(15) 0.3082(5) 0.096(3) Uiso 1.000000 1 GR . .
H25b H 0.7586(17) 0.730(3) 0.3419(9) 0.096(3) Uiso 1.000000 1 GR . .
H25c H 0.8309(11) 0.7675(12) 0.3300(13) 0.096(3) Uiso 1.000000 1 GR . .

loop_
_atom_site_aniso_label
_atom_site_aniso_U_11
_atom_site_aniso_U_22
_atom_site_aniso_U_33
_atom_site_aniso_U_12
_atom_site_aniso_U_13
_atom_site_aniso_U_23
Pb3 0.00996(18) 0.00840(17) 0.0221(2) 0.00145(14) 0.00062(13) 0.00203(13)
Pb1 0.01277(18) 0.01876(19) 0.0253(2) 0.01153(15) 0.00187(14) -0.00004(14)
Pb2 0.0279(3) 0.0324(3) 0.0405(4) 0.0147(2) 0.0015(2) 0.0041(3)
Pb4 0.0282(3) 0.0330(3) 0.0454(4) 0.0139(2) 0.0002(2) -0.0049(3)
Ag1 0.0070(4) 0.0070(4) 0.0176(8) 0.0035(2) -0.000000 0.000000
Ag2 0.0074(5) 0.0074(5) 0.0254(9) 0.0037(2) -0.000000 0.000000
K1 0.0125(3) 0.0142(3) 0.0160(3) 0.0057(3) -0.0000(2) -0.0008(2)
O1 0.0186(14) 0.0315(17) 0.0274(15) 0.0139(13) 0.0084(12) 0.0078(12)
O2 0.0238(15) 0.0278(16) 0.0193(13) 0.0165(13) 0.0061(11) 0.0019(11)
O3 0.0244(15) 0.0197(14) 0.0186(13) 0.0112(12) -0.0011(11) -0.0014(10)
O5 0.0256(15) 0.0148(13) 0.0204(13) 0.0056(12) -0.0068(11) -0.0031(10)
O4 0.0252(15) 0.0203(14) 0.0242(14) 0.0143(12) -0.0059(11) -0.0064(11)
O6 0.0149(13) 0.0174(13) 0.0247(14) 0.0008(11) -0.0032(11) 0.0035(11)
N1 0.0204(16) 0.0186(16) 0.0240(16) 0.0090(14) -0.0044(13) 0.0030(13)
C2 0.017(2) 0.037(3) 0.041(3) 0.0138(19) 0.0002(17) 0.006(2)
C1 0.028(2) 0.036(3) 0.039(3) 0.023(2) -0.0015(19) 0.008(2)
C3 0.021(2) 0.034(3) 0.040(3) 0.015(2) 0.0144(18) 0.011(2)
N2 0.0148(15) 0.0203(16) 0.0217(15) 0.0084(13) -0.0020(12) 0.0014(12)
C13 0.024(2) 0.027(2) 0.0227(19) 0.0105(18) -0.0113(15) 0.0001(16)
C7 0.030(2) 0.021(2) 0.026(2) 0.0137(18) -0.0039(16) 0.0041(15)
C4 0.029(2) 0.032(2) 0.029(2) 0.020(2) 0.0152(17) 0.0081(17)
C14 0.032(2) 0.022(2) 0.0190(18) 0.0102(18) -0.0032(16) 0.0009(15)
C8 0.036(2) 0.0149(18) 0.028(2) 0.0110(18) 0.0012(18) 0.0007(15)
C6 0.023(2) 0.0204(19) 0.0223(18) 0.0075(16) -0.0031(15) 0.0055(15)
C5 0.025(2) 0.027(2) 0.0170(17) 0.0074(18) 0.0048(15) 0.0021(15)
C9 0.035(2) 0.0131(18) 0.0193(18) -0.0016(17) -0.0067(16) -0.0012(14)
C18 0.025(2) 0.030(2) 0.031(2) 0.0195(19) -0.0023(16) 0.0014(17)
C20 0.024(2) 0.0166(18) 0.027(2) 0.0052(16) 0.0029(16) -0.0046(15)
C16 0.030(2) 0.022(2) 0.028(2) 0.0152(18) -0.0059(17) -0.0109(16)
C21 0.027(2) 0.024(2) 0.0233(19) 0.0094(18) 0.0043(16) -0.0054(16)
C15 0.026(2) 0.027(2) 0.0242(19) 0.0134(18) -0.0012(16) -0.0093(16)
C12 0.021(2) 0.027(2) 0.026(2) 0.0095(17) -0.0092(15) -0.0002(16)
C17 0.033(2) 0.021(2) 0.033(2) 0.0209(19) -0.0046(18) -0.0039(16)
C10 0.0181(19) 0.024(2) 0.0237(19) -0.0033(16) -0.0023(15) 0.0035(16)
C23 0.037(3) 0.020(2) 0.051(3) 0.002(2) 0.026(2) -0.008(2)
C19 0.027(2) 0.042(3) 0.027(2) 0.017(2) -0.0002(17) -0.0073(19)
C22 0.043(3) 0.028(2) 0.032(2) 0.019(2) 0.018(2) 0.0066(19)
C11 0.0131(18) 0.030(2) 0.036(2) 0.0054(17) -0.0056(16) 0.0032(18)
C24 0.019(2) 0.042(3) 0.043(3) 0.003(2) 0.0038(19) -0.026(2)
C25 0.077(5) 0.095(6) 0.042(3) 0.061(5) -0.023(3) -0.013(4)

loop_
_atom_type_symbol
_atom_type_scat_dispersion_real
_atom_type_scat_dispersion_imag
_atom_type_scat_Cromer_Mann_a1
_atom_type_scat_Cromer_Mann_a2
_atom_type_scat_Cromer_Mann_a3
_atom_type_scat_Cromer_Mann_a4
_atom_type_scat_Cromer_Mann_b1
_atom_type_scat_Cromer_Mann_b2
_atom_type_scat_Cromer_Mann_b3
_atom_type_scat_Cromer_Mann_b4
_atom_type_scat_Cromer_Mann_c
_atom_type_scat_source
_atom_type_scat_dispersion_source
Ag -0.87744 1.09825 19.28080 16.68850 4.80450 1.04630 0.64460 7.47260 24.66050 99.81560 5.17900 'International Tables Volume C Table 6.1.1.4 (pp. 500-502)' 'Henke, Gullikson and Davis, At. Data and Nucl. Data Tables, 1993, 54, 2'
C 0.00347 0.00161 2.31000 1.02000 1.58860 0.86500 20.84390 10.20750 0.56870 51.65120 0.21560 'International Tables Volume C Table 6.1.1.4 (pp. 500-502)' 'Henke, Gullikson and Davis, At. Data and Nucl. Data Tables, 1993, 54, 2'
H 0.00000 0.00000 0.49300 0.32291 0.14019 0.04081 10.51090 26.12570 3.14236 57.79970 0.00304 'International Tables Volume C Table 6.1.1.4 (pp. 500-502)' 'Henke, Gullikson and Davis, At. Data and Nucl. Data Tables, 1993, 54, 2'
K 0.21174 0.26561 8.21860 7.43980 1.05190 0.86590 12.79490 0.77480 213.18700 41.68410 1.42280 'International Tables Volume C Table 6.1.1.4 (pp. 500-502)' 'Henke, Gullikson and Davis, At. Data and Nucl. Data Tables, 1993, 54, 2'
N 0.00653 0.00323 12.21260 3.13220 2.01250 1.16630 0.00570 9.89330 28.99750 0.58260 -11.52900 'International Tables Volume C Table 6.1.1.4 (pp. 500-502)' 'Henke, Gullikson and Davis, At. Data and Nucl. Data Tables, 1993, 54, 2'
O 0.01158 0.00611 3.04850 2.28680 1.54630 0.86700 13.27710 5.70110 0.32390 32.90890 0.25080 'International Tables Volume C Table 6.1.1.4 (pp. 500-502)' 'Henke, Gullikson and Davis, At. Data and Nucl. Data Tables, 1993, 54, 2'
Pb -3.20855 10.15389 31.06170 13.06370 18.44200 5.96960 0.69020 2.35760 8.61800 47.25790 13.41180 'International Tables Volume C Table 6.1.1.4 (pp. 500-502)' 'Henke, Gullikson and Davis, At. Data and Nucl. Data Tables, 1993, 54, 2'

loop_
_geom_angle_atom_site_label_1
_geom_angle_atom_site_label_2
_geom_angle_atom_site_label_3
_geom_angle
_geom_angle_site_symmetry_1
_geom_angle_site_symmetry_3
_geom_angle_publ_flag
Pb4 Pb3 Pb3 61.441(12) . 6_656 ?
Pb4 Pb3 Pb3 107.990(12) 3_675 6_656 ?
Pb4 Pb3 Pb3 59.286(14) 5_566 6_656 ?
Ag2 Pb3 Pb3 58.098(4) 5_566 6_656 ?
Ag2 Pb3 Pb4 58.626(12) 5_566 . ?
Ag2 Pb3 Pb4 58.314(12) 5_566 3_675 ?
Ag2 Pb3 Pb4 57.644(12) 5_566 5_566 ?
Pb2 Pb1 Pb1 107.302(13) . 18_556 ?
Pb2 Pb1 Pb1 60.575(12) 2_665 18_556 ?
Pb2 Pb1 Pb1 59.687(12) 18_556 18_556 ?
Ag1 Pb1 Pb1 58.2 2_665 18_556 ?
Ag1 Pb1 Pb2 57.634(11) 2_665 . ?
Ag1 Pb1 Pb2 57.874(11) 2_665 2_665 ?
Ag1 Pb1 Pb2 57.401(11) 2_665 18_556 ?
Pb2 Pb2 Pb1 60.296(18) 2_665 . ?
Pb2 Pb2 Pb1 61.001(16) 3_565 3_565 ?
Pb2 Pb2 Pb1 109.080(15) 2_665 3_565 ?
Pb2 Pb2 Pb1 108.813(11) 3_565 17_456 ?
Pb2 Pb2 Pb1 108.518(16) 3_565 . ?
Pb2 Pb2 Pb1 108.391(15) 2_665 17_456 ?
Ag1 Pb2 Pb1 58.641(12) . . ?
Ag1 Pb2 Pb1 58.891(12) . 3_565 ?
Ag1 Pb2 Pb1 58.398(12) . 17_456 ?
Ag1 Pb2 Pb2 58.763(7) . 3_565 ?
Pb4 Pb4 Pb3 60.967(18) 3_675 . ?
Pb4 Pb4 Pb3 60.074(17) 2_765 2_765 ?
Pb4 Pb4 Pb3 108.125(17) 3_675 2_765 ?
Pb4 Pb4 Pb3 107.780(14) 2_765 6_656 ?
Pb4 Pb4 Pb3 108.834(17) 2_765 . ?
Pb4 Pb4 Pb3 108.307(14) 3_675 6_656 ?
Ag2 Pb4 Pb3 58.461(12) 6_656 . ?
Ag2 Pb4 Pb3 58.151(12) 6_656 2_765 ?
Ag2 Pb4 Pb3 57.486(12) 6_656 6_656 ?
Ag2 Pb4 Pb4 58.972(8) 6_656 2_765 ?
Pb1 Ag1 Pb1 116.458(5) . 3_565 ?
Pb1 Ag1 Pb1 180.0 16_566 . ?
Pb1 Ag1 Pb1 180.0 17_456 2_665 ?
Pb1 Ag1 Pb1 116.458(2) 2_665 3_565 ?
Pb1 Ag1 Pb1 116.458(5) 2_665 . ?
Pb1 Ag1 Pb1 63.542(2) 17_456 3_565 ?
Pb1 Ag1 Pb1 180.0 18_556 3_565 ?
Pb1 Ag1 Pb1 116.458(2) 18_556 16_566 ?
Pb1 Ag1 Pb1 63.542(5) 18_556 2_665 ?
Pb1 Ag1 Pb1 63.542(2) 16_566 2_665 ?
Pb1 Ag1 Pb1 116.458(5) 18_556 17_456 ?
Pb1 Ag1 Pb1 63.542(2) 18_556 . ?
Pb1 Ag1 Pb1 63.542(5) 17_456 . ?
Pb1 Ag1 Pb1 116.458(5) 17_456 16_566 ?
Pb1 Ag1 Pb1 63.542(5) 16_566 3_565 ?
Pb2 Ag1 Pb1 115.799(11) 18_556 16_566 ?
Pb2 Ag1 Pb1 116.275(11) 3_565 18_556 ?
Pb2 Ag1 Pb1 115.799(11) 3_565 . ?
Pb2 Ag1 Pb1 116.765(11) 17_456 . ?
Pb2 Ag1 Pb1 64.201(11) 2_665 18_556 ?
Pb2 Ag1 Pb1 115.799(11) . 2_665 ?
Pb2 Ag1 Pb1 64.201(11) 3_565 16_566 ?
Pb2 Ag1 Pb1 63.725(11) 16_566 16_566 ?
Pb2 Ag1 Pb1 116.275(11) 2_665 17_456 ?
Pb2 Ag1 Pb1 116.275(11) . 16_566 ?
Pb2 Ag1 Pb1 63.725(11) 3_565 3_565 ?
Pb2 Ag1 Pb1 115.799(11) 17_456 18_556 ?
Pb2 Ag1 Pb1 63.235(11) 3_565 2_665 ?
Pb2 Ag1 Pb1 64.201(11) . 17_456 ?
Pb2 Ag1 Pb1 116.765(11) 3_565 17_456 ?
Pb2 Ag1 Pb1 116.275(11) 16_566 . ?
Pb2 Ag1 Pb1 63.235(11) . 3_565 ?
Pb2 Ag1 Pb1 116.765(11) . 18_556 ?
Pb2 Ag1 Pb1 115.799(11) 16_566 17_456 ?
Pb2 Ag1 Pb1 63.235(11) 16_566 18_556 ?
Pb2 Ag1 Pb1 64.201(11) 17_456 3_565 ?
Pb2 Ag1 Pb1 115.799(11) 2_665 3_565 ?
Pb2 Ag1 Pb1 116.275(11) 17_456 2_665 ?
Pb2 Ag1 Pb1 63.235(11) 17_456 16_566 ?
Pb2 Ag1 Pb1 63.725(11) 17_456 17_456 ?
Pb2 Ag1 Pb1 63.235(11) 2_665 . ?
Pb2 Ag1 Pb1 116.275(11) 18_556 3_565 ?
Pb2 Ag1 Pb1 64.201(11) 18_556 . ?
Pb2 Ag1 Pb1 116.765(11) 18_556 2_665 ?
Pb2 Ag1 Pb1 63.725(11) 2_665 2_665 ?
Pb2 Ag1 Pb1 63.235(11) 18_556 17_456 ?
Pb2 Ag1 Pb1 63.725(11) 18_556 18_556 ?
Pb2 Ag1 Pb1 116.765(11) 16_566 3_565 ?
Pb2 Ag1 Pb1 116.765(11) 2_665 16_566 ?
Pb2 Ag1 Pb1 64.201(11) 16_566 2_665 ?
Pb2 Ag1 Pb1 63.725(11) . . ?
Pb2 Ag1 Pb2 117.526(16) 17_456 . ?
Pb2 Ag1 Pb2 62.474(14) 3_565 . ?
Pb2 Ag1 Pb2 62.474(16) 18_556 17_456 ?
Pb2 Ag1 Pb2 180.0 16_566 . ?
Pb2 Ag1 Pb2 62.474(16) 3_565 2_665 ?
Pb2 Ag1 Pb2 62.474(14) 18_556 16_566 ?
Pb2 Ag1 Pb2 117.526(14) 18_556 . ?
Pb2 Ag1 Pb2 117.526(16) 18_556 2_665 ?
Pb2 Ag1 Pb2 180.0 18_556 3_565 ?
Pb2 Ag1 Pb2 117.526(14) 17_456 3_565 ?
Pb2 Ag1 Pb2 117.526(14) 16_566 2_665 ?
Pb2 Ag1 Pb2 62.474(16) 2_665 . ?
Pb2 Ag1 Pb2 62.474(16) 17_456 16_566 ?
Pb2 Ag1 Pb2 117.526(16) 16_566 3_565 ?
Pb2 Ag1 Pb2 180.0 17_456 2_665 ?
Pb3 Ag2 Pb3 63.804(6) . 6_656 ?
Pb3 Ag2 Pb3 63.804(6) 4_776 3_675 ?
Pb3 Ag2 Pb3 63.804(2) 5_566 3_675 ?
Pb3 Ag2 Pb3 63.804(2) 4_776 2_765 ?
Pb3 Ag2 Pb3 63.804(6) 5_566 . ?
Pb3 Ag2 Pb3 180.0 5_566 2_765 ?
Pb3 Ag2 Pb3 180.0 3_675 6_656 ?
Pb3 Ag2 Pb3 63.804(2) 2_765 6_656 ?
Pb3 Ag2 Pb3 116.196(2) 3_675 . ?
Pb3 Ag2 Pb3 116.196(2) 5_566 6_656 ?
Pb3 Ag2 Pb3 116.196(6) 3_675 2_765 ?
Pb3 Ag2 Pb3 116.196(6) 2_765 . ?
Pb3 Ag2 Pb3 116.196(6) 4_776 6_656 ?
Pb3 Ag2 Pb3 180.0 4_776 . ?
Pb3 Ag2 Pb3 116.196(6) 5_566 4_776 ?
Pb4 Ag2 Pb3 64.870(12) 2_765 4_776 ?
Pb4 Ag2 Pb3 63.535(11) . 2_765 ?
Pb4 Ag2 Pb3 115.130(12) 2_765 . ?
Pb4 Ag2 Pb3 117.087(11) 3_675 6_656 ?
Pb4 Ag2 Pb3 116.465(11) . 5_566 ?
Pb4 Ag2 Pb3 62.913(11) 3_675 3_675 ?
Pb4 Ag2 Pb3 62.913(11) 6_656 6_656 ?
Pb4 Ag2 Pb3 64.870(12) 3_675 5_566 ?
Pb4 Ag2 Pb3 115.130(12) . 3_675 ?
Pb4 Ag2 Pb3 115.130(12) 5_566 4_776 ?
Pb4 Ag2 Pb3 116.465(11) 4_776 2_765 ?
Pb4 Ag2 Pb3 62.913(11) 5_566 5_566 ?
Pb4 Ag2 Pb3 62.913(11) 4_776 4_776 ?
Pb4 Ag2 Pb3 64.870(12) . 6_656 ?
Pb4 Ag2 Pb3 62.913(11) . . ?
Pb4 Ag2 Pb3 63.535(11) 5_566 6_656 ?
Pb4 Ag2 Pb3 63.535(11) 2_765 3_675 ?
Pb4 Ag2 Pb3 64.870(12) 5_566 . ?
Pb4 Ag2 Pb3 64.870(12) 6_656 2_765 ?
Pb4 Ag2 Pb3 117.087(11) 5_566 2_765 ?
Pb4 Ag2 Pb3 116.465(11) 2_765 6_656 ?
Pb4 Ag2 Pb3 116.465(11) 5_566 3_675 ?
Pb4 Ag2 Pb3 117.087(11) 2_765 5_566 ?
Pb4 Ag2 Pb3 64.870(12) 4_776 3_675 ?
Pb4 Ag2 Pb3 117.087(11) . 4_776 ?
Pb4 Ag2 Pb3 63.535(11) 4_776 5_566 ?
Pb4 Ag2 Pb3 63.535(11) 3_675 . ?
Pb4 Ag2 Pb3 116.465(11) 6_656 . ?
Pb4 Ag2 Pb3 62.913(11) 2_765 2_765 ?
Pb4 Ag2 Pb3 117.087(11) 6_656 3_675 ?
Pb4 Ag2 Pb3 116.465(11) 3_675 4_776 ?
Pb4 Ag2 Pb3 115.130(12) 6_656 5_566 ?
Pb4 Ag2 Pb3 63.535(11) 6_656 4_776 ?
Pb4 Ag2 Pb3 115.130(12) 3_675 2_765 ?
Pb4 Ag2 Pb3 115.130(12) 4_776 6_656 ?
Pb4 Ag2 Pb3 117.087(11) 4_776 . ?
Pb4 Ag2 Pb4 62.057(16) 4_776 5_566 ?
Pb4 Ag2 Pb4 62.057(16) 6_656 5_566 ?
Pb4 Ag2 Pb4 117.943(16) . 5_566 ?
Pb4 Ag2 Pb4 117.943(16) 3_675 5_566 ?
Pb4 Ag2 Pb4 62.057(16) 3_675 . ?
Pb4 Ag2 Pb4 180.0 6_656 3_675 ?
Pb4 Ag2 Pb4 117.943(16) 4_776 3_675 ?
Pb4 Ag2 Pb4 180.0 4_776 . ?
Pb4 Ag2 Pb4 62.057(16) 3_675 2_765 ?
Pb4 Ag2 Pb4 117.943(16) 6_656 . ?
Pb4 Ag2 Pb4 62.057(16) 2_765 . ?
Pb4 Ag2 Pb4 117.943(16) 4_776 2_765 ?
Pb4 Ag2 Pb4 117.943(16) 6_656 2_765 ?
Pb4 Ag2 Pb4 180.0 2_765 5_566 ?
Pb4 Ag2 Pb4 62.057(16) 6_656 4_776 ?
O2 K1 O1 60.99(9) . . ?
O3 K1 O1 97.31(10) . . ?
O3 K1 O2 126.28(9) . . ?
O5 K1 O1 98.80(10) . . ?
O5 K1 O2 136.17(9) . . ?
O5 K1 O3 92.65(9) . . ?
O4 K1 O1 134.22(10) . . ?
O4 K1 O2 97.49(9) . . ?
O4 K1 O3 61.61(9) . . ?
O4 K1 O5 120.79(10) . . ?
O6 K1 O1 128.53(10) . . ?
O6 K1 O2 99.96(9) . . ?
O6 K1 O3 127.84(9) . . ?
O6 K1 O5 60.72(9) . . ?
O6 K1 O4 92.85(9) . . ?
N1 K1 O1 59.08(10) . . ?
N1 K1 O2 119.99(9) . . ?
N1 K1 O3 60.49(9) . . ?
N1 K1 O5 58.49(9) . . ?
N1 K1 O4 121.90(10) . . ?
N1 K1 O6 119.00(9) . . ?
N2 K1 O1 120.20(9) . . ?
N2 K1 O2 59.36(9) . . ?
N2 K1 O3 120.72(9) . . ?
N2 K1 O5 121.12(9) . . ?
N2 K1 O4 59.31(9) . . ?
N2 K1 O6 60.52(9) . . ?
N2 K1 N1 178.79(10) . . ?
C2 O1 K1 119.0(3) . . ?
C3 O1 K1 115.1(3) . . ?
C3 O1 C2 112.1(4) . . ?
C4 O2 K1 110.0(2) . . ?
C5 O2 K1 114.3(2) . . ?
C5 O2 C4 110.9(3) . . ?
C14 O3 K1 115.7(2) . . ?
C15 O3 K1 112.5(2) . . ?
C15 O3 C14 112.1(3) . . ?
C8 O5 K1 113.4(2) . . ?
C9 O5 K1 111.6(2) . . ?
C9 O5 C8 112.9(3) . . ?
C16 O4 K1 113.2(2) . . ?
C17 O4 K1 116.7(2) . . ?
C17 O4 C16 110.9(3) . . ?
C10 O6 K1 113.5(2) . . ?
C11 O6 K1 116.7(2) . . ?
C11 O6 C10 111.5(3) . . ?
C1 N1 K1 109.2(2) . . ?
C13 N1 K1 106.5(2) . . ?
C13 N1 C1 110.3(4) . . ?
C7 N1 K1 110.7(2) . . ?
C7 N1 C1 109.6(4) . . ?
C7 N1 C13 110.6(3) . . ?
H2a C2 O1 110.1(3) . . ?
H2b C2 O1 110.1(2) . . ?
H2b C2 H2a 108.4 . . ?
C1 C2 O1 108.0(4) . . ?
C1 C2 H2a 110.1(3) . . ?
C1 C2 H2b 110.1(3) . . ?
C2 C1 N1 113.3(4) . . ?
H1a C1 N1 108.9(3) . . ?
H1a C1 C2 108.9(3) . . ?
H1b C1 N1 108.9(2) . . ?
H1b C1 C2 108.9(3) . . ?
H1b C1 H1a 107.7 . . ?
H3a C3 O1 109.9(2) . . ?
H3b C3 O1 109.9(3) . . ?
H3b C3 H3a 108.3 . . ?
C4 C3 O1 108.9(4) . . ?
C4 C3 H3a 109.9(2) . . ?
C4 C3 H3b 109.9(3) . . ?
C6 N2 K1 109.0(2) . . ?
C18 N2 K1 109.3(2) . . ?
C18 N2 C6 110.4(3) . . ?
C12 N2 K1 106.6(2) . . ?
C12 N2 C6 110.7(3) . . ?
C12 N2 C18 110.8(3) . . ?
H13a C13 N1 108.9(2) . . ?
H13b C13 N1 108.9(2) . . ?
H13b C13 H13a 107.7 . . ?
C14 C13 N1 113.2(3) . . ?
C14 C13 H13a 108.9(2) . . ?
C14 C13 H13b 108.9(2) . . ?
H7a C7 N1 109.0(2) . . ?
H7b C7 N1 109.0(2) . . ?
H7b C7 H7a 107.8 . . ?
C8 C7 N1 113.0(3) . . ?
C8 C7 H7a 109.0(3) . . ?
C8 C7 H7b 109.0(2) . . ?
C3 C4 O2 109.2(4) . . ?
H4a C4 O2 109.8(2) . . ?
H4a C4 C3 109.8(2) . . ?
H4b C4 O2 109.8(2) . . ?
H4b C4 C3 109.8(3) . . ?
H4b C4 H4a 108.3 . . ?
C13 C14 O3 109.2(4) . . ?
H14a C14 O3 109.8(2) . . ?
H14a C14 C13 109.8(2) . . ?
H14b C14 O3 109.8(2) . . ?
H14b C14 C13 109.8(2) . . ?
H14b C14 H14a 108.3 . . ?
C7 C8 O5 108.1(4) . . ?
H8a C8 O5 110.1(2) . . ?
H8a C8 C7 110.1(3) . . ?
H8b C8 O5 110.1(2) . . ?
H8b C8 C7 110.1(2) . . ?
H8b C8 H8a 108.4 . . ?
H6a C6 N2 108.9(2) . . ?
H6b C6 N2 108.9(2) . . ?
H6b C6 H6a 107.7 . . ?
C5 C6 N2 113.4(3) . . ?
C5 C6 H6a 108.9(2) . . ?
C5 C6 H6b 108.9(2) . . ?
C6 C5 O2 108.0(3) . . ?
H5a C5 O2 110.1(2) . . ?
H5a C5 C6 110.1(2) . . ?
H5b C5 O2 110.1(2) . . ?
H5b C5 C6 110.1(2) . . ?
H5b C5 H5a 108.4 . . ?
H9a C9 O5 109.9(2) . . ?
H9b C9 O5 109.9(3) . . ?
H9b C9 H9a 108.3 . . ?
C10 C9 O5 109.1(4) . . ?
C10 C9 H9a 109.9(2) . . ?
C10 C9 H9b 109.9(3) . . ?
H18a C18 N2 108.9(2) . . ?
H18b C18 N2 108.9(2) . . ?
H18b C18 H18a 107.7 . . ?
C17 C18 N2 113.4(3) . . ?
C17 C18 H18a 108.9(3) . . ?
C17 C18 H18b 108.9(2) . . ?
C21 C20 H20 119.5(3) . . ?
C19 C20 H20 119.5(3) . . ?
C19 C20 C21 120.9(4) . . ?
H16a C16 O4 110.0(2) . . ?
H16b C16 O4 110.0(2) . . ?
H16b C16 H16a 108.4 . . ?
C15 C16 O4 108.4(3) . . ?
C15 C16 H16a 110.0(2) . . ?
C15 C16 H16b 110.0(3) . . ?
H21 C21 C20 120.1(3) . . ?
C22 C21 C20 119.7(5) . . ?
C22 C21 H21 120.1(3) . . ?
C16 C15 O3 109.4(4) . . ?
H15a C15 O3 109.8(2) . . ?
H15a C15 C16 109.8(2) . . ?
H15b C15 O3 109.8(2) . . ?
H15b C15 C16 109.8(3) . . ?
H15b C15 H15a 108.2 . . ?
H12a C12 N2 109.1(2) . . ?
H12b C12 N2 109.1(2) . . ?
H12b C12 H12a 107.8 . . ?
C11 C12 N2 112.6(4) . . ?
C11 C12 H12a 109.1(3) . . ?
C11 C12 H12b 109.1(2) . . ?
C18 C17 O4 108.1(4) . . ?
H17a C17 O4 110.1(2) . . ?
H17a C17 C18 110.1(3) . . ?
H17b C17 O4 110.1(2) . . ?
H17b C17 C18 110.1(2) . . ?
H17b C17 H17a 108.4 . . ?
C9 C10 O6 108.5(4) . . ?
H10a C10 O6 110.0(2) . . ?
H10a C10 C9 110.0(2) . . ?
H10b C10 O6 110.0(2) . . ?
H10b C10 C9 110.0(3) . . ?
H10b C10 H10a 108.4 . . ?
C22 C23 H23 120.1(3) . . ?
C24 C23 H23 120.1(3) . . ?
C24 C23 C22 119.7(5) . . ?
C24 C19 C20 118.1(5) . . ?
C25 C19 C20 120.6(5) . . ?
C25 C19 C24 121.3(5) . . ?
C23 C22 C21 120.1(5) . . ?
H22 C22 C21 120.0(3) . . ?
H22 C22 C23 120.0(3) . . ?
C12 C11 O6 108.8(4) . . ?
H11a C11 O6 109.9(2) . . ?
H11a C11 C12 109.9(3) . . ?
H11b C11 O6 109.9(2) . . ?
H11b C11 C12 109.9(2) . . ?
H11b C11 H11a 108.3 . . ?
C19 C24 C23 121.5(5) . . ?
H24 C24 C23 119.3(3) . . ?
H24 C24 C19 119.3(3) . . ?
H25a C25 C19 109.5 . . ?
H25b C25 C19 109.5 . . ?
H25b C25 H25a 109.5 . . ?
H25c C25 C19 109.5 . . ?
H25c C25 H25a 109.5 . . ?
H25c C25 H25b 109.5 . . ?

loop_
_geom_bond_atom_site_label_1
_geom_bond_atom_site_label_2
_geom_bond_distance
_geom_bond_site_symmetry_2
_geom_bond_publ_flag
Pb3 Pb3 3.1979(3) 5_566 ?
Pb3 Pb3 3.1979(4) 6_656 ?
Pb3 Pb4 3.1606(6) . ?
Pb3 Pb4 3.2484(7) 5_566 ?
Pb3 Pb4 3.1886(6) 3_675 ?
Pb3 Ag2 3.0256(3) 5_566 ?
Pb1 Pb1 3.2045(5) 18_556 ?
Pb1 Pb1 3.2045(4) 17_456 ?
Pb1 Pb2 3.2168(6) 18_556 ?
Pb1 Pb2 3.1735(6) 2_665 ?
Pb1 Pb2 3.1955(6) . ?
Pb1 Ag1 3.0431(3) 2_665 ?
Pb2 Pb2 3.1219(9) 3_565 ?
Pb2 Pb2 3.1219(9) 2_665 ?
Pb2 Ag1 3.0100(6) . ?
Pb4 Pb4 3.1247(9) 3_675 ?
Pb4 Pb4 3.1247(9) 2_765 ?
Pb4 Ag2 3.0309(6) 6_656 ?
K1 O1 2.790(3) . ?
K1 O2 2.860(3) . ?
K1 O3 2.775(3) . ?
K1 O5 2.882(3) . ?
K1 O4 2.793(3) . ?
K1 O6 2.774(3) . ?
K1 N1 3.092(3) . ?
K1 N2 3.082(3) . ?
O1 C2 1.423(6) . ?
O1 C3 1.430(5) . ?
O2 C4 1.418(5) . ?
O2 C5 1.427(5) . ?
O3 C14 1.424(5) . ?
O3 C15 1.420(5) . ?
O5 C8 1.425(6) . ?
O5 C9 1.420(5) . ?
O4 C16 1.427(5) . ?
O4 C17 1.431(5) . ?
O6 C10 1.423(5) . ?
O6 C11 1.426(6) . ?
N1 C1 1.484(6) . ?
N1 C13 1.472(6) . ?
N1 C7 1.468(6) . ?
C2 H2a 0.9900 . ?
C2 H2b 0.9900 . ?
C2 C1 1.510(7) . ?
C1 H1a 0.9900 . ?
C1 H1b 0.9900 . ?
C3 H3a 0.9900 . ?
C3 H3b 0.9900 . ?
C3 C4 1.499(7) . ?
N2 C6 1.463(5) . ?
N2 C18 1.468(6) . ?
N2 C12 1.467(5) . ?
C13 H13a 0.9900 . ?
C13 H13b 0.9900 . ?
C13 C14 1.497(7) . ?
C7 H7a 0.9900 . ?
C7 H7b 0.9900 . ?
C7 C8 1.499(6) . ?
C4 H4a 0.9900 . ?
C4 H4b 0.9900 . ?
C14 H14a 0.9900 . ?
C14 H14b 0.9900 . ?
C8 H8a 0.9900 . ?
C8 H8b 0.9900 . ?
C6 H6a 0.9900 . ?
C6 H6b 0.9900 . ?
C6 C5 1.503(7) . ?
C5 H5a 0.9900 . ?
C5 H5b 0.9900 . ?
C9 H9a 0.9900 . ?
C9 H9b 0.9900 . ?
C9 C10 1.493(7) . ?
C18 H18a 0.9900 . ?
C18 H18b 0.9900 . ?
C18 C17 1.502(6) . ?
C20 H20 0.9500 . ?
C20 C21 1.391(7) . ?
C20 C19 1.389(6) . ?
C16 H16a 0.9900 . ?
C16 H16b 0.9900 . ?
C16 C15 1.497(7) . ?
C21 H21 0.9500 . ?
C21 C22 1.379(7) . ?
C15 H15a 0.9900 . ?
C15 H15b 0.9900 . ?
C12 H12a 0.9900 . ?
C12 H12b 0.9900 . ?
C12 C11 1.513(7) . ?
C17 H17a 0.9900 . ?
C17 H17b 0.9900 . ?
C10 H10a 0.9900 . ?
C10 H10b 0.9900 . ?
C23 H23 0.9500 . ?
C23 C22 1.378(8) . ?
C23 C24 1.384(9) . ?
C19 C24 1.383(8) . ?
C19 C25 1.506(9) . ?
C22 H22 0.9500 . ?
C11 H11a 0.9900 . ?
C11 H11b 0.9900 . ?
C24 H24 0.9500 . ?
C25 H25a 0.9800 . ?
C25 H25b 0.9800 . ?
C25 H25c 0.9800 . ?

loop_
_geom_torsion_atom_site_label_1
_geom_torsion_atom_site_label_2
_geom_torsion_atom_site_label_3
_geom_torsion_atom_site_label_4
_geom_torsion
_geom_torsion_site_symmetry_1
_geom_torsion_site_symmetry_2
_geom_torsion_site_symmetry_3
_geom_torsion_site_symmetry_4
_geom_torsion_publ_flag
K1 O1 C2 C1 -57.6(3) . . . . ?
K1 O1 C3 C4 45.5(3) . . . . ?
K1 O2 C4 C3 55.0(3) . . . . ?
K1 O2 C5 C6 -60.3(2) . . . . ?
K1 O3 C14 C13 -58.5(3) . . . . ?
K1 O3 C15 C16 51.9(2) . . . . ?
K1 O5 C8 C7 -63.9(3) . . . . ?
K1 O5 C9 C10 47.4(3) . . . . ?
K1 O4 C16 C15 48.0(3) . . . . ?
K1 O4 C17 C18 -59.8(3) . . . . ?
K1 O6 C10 C9 54.7(3) . . . . ?
K1 O6 C11 C12 -56.1(3) . . . . ?
K1 N1 C1 C2 -38.0(3) . . . . ?
K1 N1 C13 C14 -41.0(3) . . . . ?
K1 N1 C7 C8 -34.6(3) . . . . ?
K1 N2 C6 C5 -39.4(3) . . . . ?
K1 N2 C18 C17 -36.9(3) . . . . ?
K1 N2 C12 C11 -43.8(3) . . . . ?
O1 C2 C1 N1 63.4(4) . . . . ?
O1 C3 C4 O2 -69.1(4) . . . . ?
O2 C5 C6 N2 68.6(4) . . . . ?
O3 C14 C13 N1 68.8(4) . . . . ?
O3 C15 C16 O4 -68.1(4) . . . . ?
O5 C8 C7 N1 66.8(4) . . . . ?
O5 C9 C10 O6 -69.8(4) . . . . ?
O4 C17 C18 N2 64.8(4) . . . . ?
O6 C11 C12 N2 69.1(4) . . . . ?
C20 C21 C22 C23 0.1(5) . . . . ?
C20 C19 C24 C23 -0.6(6) . . . . ?
C21 C22 C23 C24 -0.3(6) . . . . ?
C23 C24 C19 C25 177.9(5) . . . . ?

loop_
_atom_site_anharm_gc_c_label
_atom_site_anharm_gc_c_111
_atom_site_anharm_gc_c_112
_atom_site_anharm_gc_c_113
_atom_site_anharm_gc_c_122
_atom_site_anharm_gc_c_123
_atom_site_anharm_gc_c_133
_atom_site_anharm_gc_c_222
_atom_site_anharm_gc_c_223
_atom_site_anharm_gc_c_233
_atom_site_anharm_gc_c_333
Pb3 0.000000008(4) 0.000000011(3) 0.0000000073(16) 0.000000004(3) -0.0000000000(12) 0.0000000038(12) 0.000000018(4) 0.0000000009(16) 0.0000000020(12) -0.0000000073(18)
Pb1 -0.000000020(4) -0.000000014(3) -0.0000000127(17) -0.000000012(3) -0.0000000135(14) -0.0000000052(13) -0.000000001(5) -0.0000000173(19) -0.0000000021(14) 0.000000011(2)
Pb2 0.000000023(8) 0.000000044(6) 0.000000023(3) 0.000000052(6) 0.000000034(3) 0.000000027(3) 0.000000174(10) 0.000000126(4) 0.000000136(3) 0.000000171(5)
Pb4 -0.000000052(8) 0.000000003(5) -0.000000041(3) 0.000000010(6) -0.000000007(3) -0.000000019(3) 0.000000165(10) -0.000000137(4) 0.000000157(4) -0.000000272(7)
Ag1 -0.0 -0.0 -0.0 -0.0 -0.0 -0.0 -0.0 -0.0 -0.0 0.0
Ag2 -0.0 -0.0 -0.0 -0.0 -0.0 -0.0 -0.0 -0.0 -0.0 0.0

loop_
_atom_site_anharm_gc_d_label
_atom_site_anharm_gc_d_1111
_atom_site_anharm_gc_d_1112
_atom_site_anharm_gc_d_1113
_atom_site_anharm_gc_d_1122
_atom_site_anharm_gc_d_1123
_atom_site_anharm_gc_d_1133
_atom_site_anharm_gc_d_1222
_atom_site_anharm_gc_d_1223
_atom_site_anharm_gc_d_1233
_atom_site_anharm_gc_d_1333
_atom_site_anharm_gc_d_2222
_atom_site_anharm_gc_d_2223
_atom_site_anharm_gc_d_2233
_atom_site_anharm_gc_d_2333
_atom_site_anharm_gc_d_3333
Pb3 -0.00000000051(15) -0.00000000015(9) -0.00000000012(5) -0.00000000013(8) 0.00000000027(3) -0.00000000019(3) -0.00000000010(10) 0.00000000033(3) -0.00000000008(2) -0.00000000004(3) -0.00000000035(15) 0.00000000007(5) -0.00000000018(3) -0.00000000001(3) 0.00000000029(5)
Pb1 -0.00000000099(16) -0.00000000064(10) -0.00000000003(6) -0.00000000060(10) 0.00000000033(4) -0.00000000024(3) -0.00000000062(11) 0.00000000037(4) -0.00000000012(3) -0.00000000006(3) -0.00000000125(18) 0.00000000004(6) -0.00000000023(3) -0.00000000001(3) 0.00000000015(6)
Pb2 0.0000000081(4) 0.0000000047(2) -0.00000000016(12) 0.0000000051(2) 0.00000000077(8) 0.00000000163(6) 0.0000000055(2) 0.00000000125(9) 0.00000000113(5) 0.00000000048(8) 0.0000000119(4) 0.00000000266(15) 0.00000000328(8) 0.00000000236(9) 0.00000000573(17)
Pb4 0.0000000079(4) 0.0000000039(2) -0.00000000005(12) 0.00000000426(19) 0.00000000026(8) 0.00000000169(7) 0.0000000042(2) 0.00000000062(8) 0.00000000058(6) 0.00000000038(10) 0.0000000111(4) -0.00000000176(15) 0.00000000365(9) -0.00000000313(11) 0.0000000084(2)
Ag1 -0.0000000019(4) -0.00000000095(19) -0.00000000019(10) -0.00000000095(19) 0.00000000020(10) -0.00000000033(9) -0.00000000095(19) 0.00000000039(10) -0.00000000016(4) -0.0 -0.0000000019(4) 0.00000000019(10) -0.00000000033(9) -0.0 -0.0000000003(2)
Ag2 -0.0000000016(4) -0.0000000008(2) -0.00000000008(11) -0.0000000008(2) 0.00000000034(11) -0.00000000020(10) -0.0000000008(2) 0.00000000043(11) -0.00000000010(5) -0.0 -0.0000000016(4) 0.00000000008(11) -0.00000000020(10) -0.0 -0.0000000008(2)
